data_7701230
loop_
_publ_author_name
'Stein, Timo'
'Hoffmann, Frank'
'Fr\"oba, Michael'

_publ_section_title
;
 A new set of metal-organic frameworks synthesised from
 diisophthalate-based, 2'-phosphorus-substituted m-terphenyl linker
 molecules.
;
_journal_issue 40
_journal_name_full 'Dalton transactions (Cambridge, England : 2003)'
_journal_page_first 15127
_journal_page_last 15135
_journal_paper_doi 10.1039/c9dt03044a
_journal_volume 48
_journal_year 2019
_chemical_formula_sum 'C38 H31 O8 P'
_chemical_formula_weight 646.60
_chemical_name_systematic (3,3??,5,5??-Tetramethoxycarbonyl-1,1?:3?,1??-terphen-2?-yl)diphenylphosphane
_chemical_properties_physical Air-sensitive
_space_group_crystal_system triclinic
_space_group_IT_number 2
_space_group_name_Hall '-P 1'
_space_group_name_H-M_alt 'P -1'
_symmetry_space_group_name_Hall '-P 1'
_symmetry_space_group_name_H-M 'P -1'
_atom_sites_solution_hydrogens geom
_atom_sites_solution_primary iterative
_atom_sites_solution_secondary difmap
_audit_creation_method SHELXL-2018/3
_audit_update_record
;
2019-07-24 deposited with the CCDC.    2019-08-14 downloaded from the CCDC.
;
_cell_angle_alpha 84.946(2)
_cell_angle_beta 89.978(2)
_cell_angle_gamma 83.828(2)
_cell_formula_units_Z 4
_cell_length_a 10.0692(2)
_cell_length_b 14.1456(4)
_cell_length_c 22.7621(6)
_cell_measurement_reflns_used 20707
_cell_measurement_temperature 100(2)
_cell_measurement_theta_max 30.0040
_cell_measurement_theta_min 3.1590
_cell_volume 3210.66(14)
_computing_cell_refinement 'CrysAlisPro 1.171.38.42b (Rigaku OD, 2015)'
_computing_data_collection 'CrysAlisPro 1.171.38.42b (Rigaku OD, 2015)'
_computing_data_reduction 'CrysAlisPro 1.171.38.42b (Rigaku OD, 2015)'
_computing_structure_refinement 'SHELXL-2018/3 (Sheldrick, 2018)'
_computing_structure_solution 'SUPERFLIP (Palatinus & Chapuis, 2007)'
_diffrn_ambient_environment N~2~
_diffrn_ambient_temperature 100(2)
_diffrn_detector 'CCD plate'
_diffrn_detector_area_resol_mean 5.2063
_diffrn_detector_type Atlas
_diffrn_measured_fraction_theta_full 0.998
_diffrn_measured_fraction_theta_max 0.975
_diffrn_measurement_details
;
List of Runs (angles in degrees, time in seconds):

  # Type    Start    End  Width  t~exp~   \w     \q     \k     \f   Frames
#--------------------------------------------------------------------------
  1  \w    -77.00 -27.00   1.00   32.50    --  -15.74 131.00 -91.65   50
  2  \w    -60.00  42.00   1.00   32.50    --   15.74 -38.00-120.00  102
  3  \w    -11.00  92.00   1.00   32.50    --   15.74  38.00 -30.00  103
  4  \w    -11.00  92.00   1.00   32.50    --   15.74  38.00  60.00  103
  5  \w    -58.00  45.00   1.00   32.50    --   15.74 -57.00  30.00  103
  6  \w    -63.00  49.00   1.00   32.50    --   15.74 -77.00 150.00  112
  7  \w    -18.00  94.00   1.00   32.50    --   15.74  77.00 150.00  112
  8  \w    -20.00  26.00   1.00   32.50    --  -15.74 -99.00-180.00   46
  9  \w   -104.00 -55.00   1.00   32.50    --  -15.74 178.00-150.00   49
 10  \w    -76.00 -27.00   1.00   32.50    --  -15.74 129.00  42.55   49
 11  \w    -20.00  26.00   1.00   32.50    --  -15.74 -99.00 -60.00   46
 12  \w    -77.00 -27.00   1.00   32.50    --  -15.74 131.00 110.50   50
 13  \w    -87.00 -37.00   1.00   32.50    --  -15.74 149.00 165.00   50
 14  \w    -77.00 -27.00   1.00   32.50    --  -15.74 131.00 -28.38   50
 15  \w    -93.00 -39.00   1.00   32.50    --  -15.74 154.00 164.58   54
 16  \w     35.00 106.00   1.00   32.50    --   15.74 178.00  30.00   71
;
_diffrn_measurement_device 'four-circle diffractometer'
_diffrn_measurement_device_type 'SuperNova, Dual, Cu at zero, Atlas'
_diffrn_measurement_method '\w scans'
_diffrn_orient_matrix_type 'CrysAlisPro convention (1999,Acta A55,543-557)'
_diffrn_orient_matrix_UB_11 -0.0355836000
_diffrn_orient_matrix_UB_12 0.0250403000
_diffrn_orient_matrix_UB_13 -0.0245086000
_diffrn_orient_matrix_UB_21 -0.0494154000
_diffrn_orient_matrix_UB_22 0.0189301000
_diffrn_orient_matrix_UB_23 0.0192487000
_diffrn_orient_matrix_UB_31 0.0362286000
_diffrn_orient_matrix_UB_32 0.0397297000
_diffrn_orient_matrix_UB_33 0.0027441000
_diffrn_radiation_monochromator mirror
_diffrn_radiation_probe x-ray
_diffrn_radiation_type MoK\a
_diffrn_radiation_wavelength 0.71073
_diffrn_reflns_av_R_equivalents 0.0730
_diffrn_reflns_av_unetI/netI 0.0587
_diffrn_reflns_Laue_measured_fraction_full 0.998
_diffrn_reflns_Laue_measured_fraction_max 0.975
_diffrn_reflns_limit_h_max 14
_diffrn_reflns_limit_h_min -14
_diffrn_reflns_limit_k_max 19
_diffrn_reflns_limit_k_min -19
_diffrn_reflns_limit_l_max 32
_diffrn_reflns_limit_l_min -32
_diffrn_reflns_number 100462
_diffrn_reflns_point_group_measured_fraction_full 0.998
_diffrn_reflns_point_group_measured_fraction_max 0.975
_diffrn_reflns_theta_full 25.242
_diffrn_reflns_theta_max 30.000
_diffrn_reflns_theta_min 2.822
_diffrn_source 'micro-focus sealed X-ray tube'
_diffrn_source_type 'SuperNova (Mo) X-ray Source'
_exptl_absorpt_coefficient_mu 0.140
_exptl_absorpt_correction_T_max 1.00000
_exptl_absorpt_correction_T_min 0.57817
_exptl_absorpt_correction_type multi-scan
_exptl_absorpt_process_details
;
CrysAlisPro 1.171.38.42b (Rigaku Oxford Diffraction, 2015)
Empirical absorption correction using spherical harmonics,
 implemented in SCALE3 ABSPACK scaling algorithm.
;
_exptl_crystal_colour colorless
_exptl_crystal_density_diffrn 1.338
_exptl_crystal_description rod
_exptl_crystal_F_000 1352
_exptl_crystal_recrystallization_method 'Re-crystallisation from solvent: methanol/tetrahydrofuran'
_exptl_crystal_size_max 0.35
_exptl_crystal_size_mid 0.10
_exptl_crystal_size_min 0.05
_refine_diff_density_max 1.062
_refine_diff_density_min -0.393
_refine_diff_density_rms 0.079
_refine_ls_extinction_method none
_refine_ls_goodness_of_fit_ref 1.100
_refine_ls_hydrogen_treatment constr
_refine_ls_matrix_type full
_refine_ls_number_parameters 855
_refine_ls_number_reflns 18240
_refine_ls_number_restraints 0
_refine_ls_restrained_S_all 1.100
_refine_ls_R_factor_all 0.0988
_refine_ls_R_factor_gt 0.0732
_refine_ls_shift/su_max 0.000
_refine_ls_shift/su_mean 0.000
_refine_ls_structure_factor_coef Fsqd
_refine_ls_weighting_details 'w=1/[\s^2^(Fo^2^)+(0.0582P)^2^+4.8547P] where P=(Fo^2^+2Fc^2^)/3'
_refine_ls_weighting_scheme calc
_refine_ls_wR_factor_gt 0.1677
_refine_ls_wR_factor_ref 0.1809
_reflns_Friedel_coverage 0.000
_reflns_number_gt 13886
_reflns_number_total 18240
_reflns_threshold_expression 'I > 2\s(I)'
_cod_data_source_file c9dt03044a2.cif
_cod_data_source_block 3e
_cod_depositor_comments 'Adding full bibliography for 7701221--7701232.cif.'
_cod_database_code 7701230
_shelx_shelxl_version_number 2018/3
_shelx_space_group_comment
;
The symmetry employed for this shelxl refinement is uniquely defined
by the following loop, which should always be used as a source of
symmetry information in preference to the above space-group names.
They are only intended as comments.
;
_shelx_estimated_absorpt_t_min 0.953
_shelx_estimated_absorpt_t_max 0.993
_oxdiff_exptl_absorpt_empirical_full_min 0.561
_oxdiff_exptl_absorpt_empirical_full_max 1.551
_oxdiff_exptl_absorpt_empirical_details
;
Empirical correction (ABSPACK) includes:
- Absorption correction using spherical harmonics
- Frame scaling
;
_reflns_odcompleteness_completeness 99.88
_reflns_odcompleteness_theta 28.22
_reflns_odcompleteness_iscentric 1

loop_
_space_group_symop_operation_xyz
'x, y, z'
'-x, -y, -z'

loop_
_atom_site_label
_atom_site_type_symbol
_atom_site_fract_x
_atom_site_fract_y
_atom_site_fract_z
_atom_site_U_iso_or_equiv
_atom_site_adp_type
_atom_site_occupancy
_atom_site_site_symmetry_order
_atom_site_calc_flag
_atom_site_refinement_flags_posn
_atom_site_refinement_flags_adp
C10 C 0.1468(2) 0.30134(16) 0.11601(10) 0.0154(4) Uani 1 1 d . .
C11 C 0.1073(2) 0.28939(16) 0.05749(10) 0.0157(4) Uani 1 1 d . .
C12 C 0.0017(2) 0.34929(17) 0.03031(10) 0.0173(4) Uani 1 1 d . .
H12 H -0.023564 0.340730 -0.008919 0.021 Uiso 1 1 calc R U
C13 C -0.0671(2) 0.42108(17) 0.05955(11) 0.0190(5) Uani 1 1 d . .
H13 H -0.139952 0.460671 0.040881 0.023 Uiso 1 1 calc R U
C14 C -0.0281(2) 0.43437(17) 0.11645(11) 0.0188(5) Uani 1 1 d . .
H14 H -0.074730 0.483836 0.136465 0.023 Uiso 1 1 calc R U
C15 C 0.0780(2) 0.37665(16) 0.14492(10) 0.0165(4) Uani 1 1 d . .
C20 C 0.1761(2) 0.21524(16) 0.02198(10) 0.0160(4) Uani 1 1 d . .
C21 C 0.1016(2) 0.16255(16) -0.01243(10) 0.0167(4) Uani 1 1 d . .
H21 H 0.006867 0.169972 -0.010214 0.020 Uiso 1 1 calc R U
C22 C 0.1646(2) 0.09916(16) -0.05001(10) 0.0169(4) Uani 1 1 d . .
C23 C 0.3036(2) 0.08775(16) -0.05389(10) 0.0177(4) Uani 1 1 d . .
H23 H 0.346810 0.045200 -0.079702 0.021 Uiso 1 1 calc R U
C24 C 0.3780(2) 0.13950(16) -0.01946(10) 0.0168(4) Uani 1 1 d . .
C25 C 0.3156(2) 0.20219(16) 0.01807(10) 0.0161(4) Uani 1 1 d . .
H25 H 0.368162 0.236710 0.041423 0.019 Uiso 1 1 calc R U
C26 C 0.0876(2) 0.04551(17) -0.08975(11) 0.0201(5) Uani 1 1 d . .
C27 C -0.1254(3) 0.0198(2) -0.12313(15) 0.0377(8) Uani 1 1 d . .
H27A H -0.104551 0.035006 -0.164722 0.056 Uiso 1 1 calc R U
H27B H -0.220173 0.039400 -0.116470 0.056 Uiso 1 1 calc R U
H27C H -0.106294 -0.049064 -0.112946 0.056 Uiso 1 1 calc R U
C28 C 0.5258(2) 0.13076(17) -0.02774(11) 0.0187(5) Uani 1 1 d . .
C29 C 0.7315(2) 0.1705(2) 0.00698(12) 0.0263(5) Uani 1 1 d . .
H29A H 0.770760 0.104529 0.004468 0.040 Uiso 1 1 calc R U
H29B H 0.769328 0.196088 0.041144 0.040 Uiso 1 1 calc R U
H29C H 0.751352 0.209444 -0.029051 0.040 Uiso 1 1 calc R U
C30 C 0.1099(2) 0.40115(16) 0.20556(10) 0.0171(4) Uani 1 1 d . .
C31 C 0.0140(2) 0.39660(16) 0.24972(11) 0.0183(4) Uani 1 1 d . .
H31 H -0.070234 0.376322 0.241054 0.022 Uiso 1 1 calc R U
C32 C 0.0393(2) 0.42120(17) 0.30622(11) 0.0192(5) Uani 1 1 d . .
C33 C 0.1623(2) 0.45250(17) 0.31924(11) 0.0191(5) Uani 1 1 d . .
H33 H 0.180786 0.468961 0.357748 0.023 Uiso 1 1 calc R U
C34 C 0.2570(2) 0.45918(17) 0.27505(11) 0.0191(5) Uani 1 1 d . .
C35 C 0.2314(2) 0.43405(16) 0.21869(11) 0.0186(5) Uani 1 1 d . .
H35 H 0.297019 0.439347 0.188945 0.022 Uiso 1 1 calc R U
C36 C -0.0664(2) 0.41118(17) 0.35147(11) 0.0210(5) Uani 1 1 d . .
C37 C -0.1288(3) 0.4251(2) 0.45042(12) 0.0308(6) Uani 1 1 d . .
H37A H -0.203716 0.474754 0.442111 0.046 Uiso 1 1 calc R U
H37B H -0.088488 0.432877 0.488633 0.046 Uiso 1 1 calc R U
H37C H -0.161290 0.362106 0.451507 0.046 Uiso 1 1 calc R U
C38 C 0.3879(2) 0.49212(18) 0.29066(11) 0.0220(5) Uani 1 1 d . .
C39 C 0.6022(3) 0.5210(2) 0.25648(13) 0.0329(6) Uani 1 1 d . .
H39A H 0.594057 0.586876 0.267409 0.049 Uiso 1 1 calc R U
H39B H 0.657077 0.516288 0.221070 0.049 Uiso 1 1 calc R U
H39C H 0.644530 0.478206 0.288947 0.049 Uiso 1 1 calc R U
C40 C 0.1937(3) 0.19255(17) 0.22766(11) 0.0208(5) Uani 1 1 d . .
C41 C 0.0665(3) 0.15932(18) 0.23176(12) 0.0272(6) Uani 1 1 d . .
H41 H 0.021498 0.146909 0.197049 0.033 Uiso 1 1 calc R U
C42 C 0.0071(4) 0.1447(2) 0.28621(15) 0.0422(8) Uani 1 1 d . .
H42 H -0.079251 0.123507 0.288826 0.051 Uiso 1 1 calc R U
C43 C 0.0739(5) 0.1611(3) 0.33673(15) 0.0552(11) Uani 1 1 d . .
H43 H 0.033281 0.150896 0.374094 0.066 Uiso 1 1 calc R U
C44 C 0.1997(4) 0.1924(3) 0.33329(14) 0.0497(10) Uani 1 1 d . .
H44 H 0.245140 0.202937 0.368293 0.060 Uiso 1 1 calc R U
C45 C 0.2593(3) 0.2084(2) 0.27899(13) 0.0328(6) Uani 1 1 d . .
H45 H 0.345333 0.230189 0.276835 0.039 Uiso 1 1 calc R U
C46 C 0.4251(2) 0.24678(18) 0.15834(11) 0.0205(5) Uani 1 1 d . .
C47 C 0.5277(3) 0.1837(2) 0.18637(14) 0.0345(7) Uani 1 1 d . .
H47 H 0.507161 0.125365 0.206413 0.041 Uiso 1 1 calc R U
C48 C 0.6588(3) 0.2056(2) 0.18512(15) 0.0408(8) Uani 1 1 d . .
H48 H 0.726966 0.162390 0.204558 0.049 Uiso 1 1 calc R U
C49 C 0.6912(3) 0.2899(2) 0.15580(13) 0.0340(7) Uani 1 1 d . .
H49 H 0.780749 0.305154 0.155554 0.041 Uiso 1 1 calc R U
C50 C 0.5915(3) 0.35155(19) 0.12687(12) 0.0254(5) Uani 1 1 d . .
H50 H 0.613135 0.409138 0.106220 0.031 Uiso 1 1 calc R U
C51 C 0.4592(2) 0.32989(17) 0.12775(11) 0.0200(5) Uani 1 1 d . .
H51 H 0.391953 0.372467 0.107214 0.024 Uiso 1 1 calc R U
C60 C 0.6438(2) 0.83048(16) 0.30471(10) 0.0145(4) Uani 1 1 d . .
C61 C 0.6091(2) 0.83806(16) 0.24411(10) 0.0151(4) Uani 1 1 d . .
C62 C 0.5025(2) 0.90351(16) 0.22186(10) 0.0176(4) Uani 1 1 d . .
H62 H 0.480390 0.908104 0.181057 0.021 Uiso 1 1 calc R U
C63 C 0.4289(2) 0.96163(17) 0.25900(11) 0.0193(5) Uani 1 1 d . .
H63 H 0.354632 1.004035 0.244074 0.023 Uiso 1 1 calc R U
C64 C 0.4648(2) 0.95720(17) 0.31798(11) 0.0195(5) Uani 1 1 d . .
H64 H 0.416196 0.998330 0.343100 0.023 Uiso 1 1 calc R U
C65 C 0.5712(2) 0.89343(16) 0.34123(10) 0.0167(4) Uani 1 1 d . .
C70 C 0.6806(2) 0.77795(16) 0.20078(10) 0.0145(4) Uani 1 1 d . .
C71 C 0.6077(2) 0.73106(16) 0.16250(10) 0.0150(4) Uani 1 1 d . .
H71 H 0.513024 0.736210 0.165038 0.018 Uiso 1 1 calc R U
C72 C 0.6722(2) 0.67652(15) 0.12038(10) 0.0148(4) Uani 1 1 d . .
C73 C 0.8112(2) 0.66898(15) 0.11649(10) 0.0147(4) Uani 1 1 d . .
H73 H 0.855513 0.632552 0.087750 0.018 Uiso 1 1 calc R U
C74 C 0.8844(2) 0.71487(16) 0.15473(10) 0.0157(4) Uani 1 1 d . .
C75 C 0.8198(2) 0.76967(16) 0.19628(10) 0.0163(4) Uani 1 1 d . .
H75 H 0.870680 0.801715 0.221802 0.020 Uiso 1 1 calc R U
C76 C 0.5976(2) 0.62591(16) 0.07862(10) 0.0154(4) Uani 1 1 d . .
C77 C 0.3860(2) 0.59132(19) 0.04736(11) 0.0223(5) Uani 1 1 d . .
H77A H 0.393694 0.620312 0.006955 0.033 Uiso 1 1 calc R U
H77B H 0.292190 0.598628 0.059312 0.033 Uiso 1 1 calc R U
H77C H 0.418599 0.523302 0.049115 0.033 Uiso 1 1 calc R U
C78 C 1.0333(2) 0.70441(17) 0.14907(10) 0.0181(4) Uani 1 1 d . .
C79 C 1.2370(2) 0.7365(2) 0.18866(13) 0.0336(7) Uani 1 1 d . .
H79A H 1.271667 0.668868 0.190393 0.050 Uiso 1 1 calc R U
H79B H 1.272467 0.765364 0.222124 0.050 Uiso 1 1 calc R U
H79C H 1.264700 0.769417 0.151713 0.050 Uiso 1 1 calc R U
C80 C 0.5967(2) 0.89625(16) 0.40578(10) 0.0167(4) Uani 1 1 d . .
C81 C 0.5121(2) 0.85206(17) 0.44611(11) 0.0197(5) Uani 1 1 d . .
H81 H 0.443543 0.818841 0.431684 0.024 Uiso 1 1 calc R U
C82 C 0.5260(2) 0.85560(18) 0.50617(11) 0.0224(5) Uani 1 1 d . .
C83 C 0.6209(3) 0.90724(18) 0.52764(12) 0.0239(5) Uani 1 1 d . .
H83 H 0.630311 0.909923 0.568964 0.029 Uiso 1 1 calc R U
C84 C 0.7026(2) 0.95530(18) 0.48914(12) 0.0228(5) Uani 1 1 d . .
C85 C 0.6927(2) 0.94856(17) 0.42767(12) 0.0216(5) Uani 1 1 d . .
H85 H 0.751128 0.979460 0.401429 0.026 Uiso 1 1 calc R U
C86 C 0.4343(2) 0.80209(19) 0.54649(11) 0.0228(5) Uani 1 1 d . .
C87 C 0.3825(4) 0.7555(4) 0.64424(15) 0.0620(12) Uani 1 1 d . .
H87A H 0.288339 0.779212 0.636978 0.093 Uiso 1 1 calc R U
H87B H 0.406857 0.765010 0.684816 0.093 Uiso 1 1 calc R U
H87C H 0.396288 0.687308 0.638485 0.093 Uiso 1 1 calc R U
C88 C 0.7924(3) 1.01748(19) 0.51656(12) 0.0247(5) Uani 1 1 d . .
C89 C 0.9362(3) 1.1367(2) 0.50326(14) 0.0326(6) Uani 1 1 d . .
H89A H 0.873708 1.187489 0.517536 0.049 Uiso 1 1 calc R U
H89B H 0.994794 1.164523 0.473649 0.049 Uiso 1 1 calc R U
H89C H 0.990172 1.104201 0.536350 0.049 Uiso 1 1 calc R U
C90 C 0.7155(2) 0.68936(16) 0.40603(10) 0.0158(4) Uani 1 1 d . .
C91 C 0.6003(2) 0.64201(17) 0.41305(11) 0.0203(5) Uani 1 1 d . .
H91 H 0.548529 0.633611 0.379401 0.024 Uiso 1 1 calc R U
C92 C 0.5613(3) 0.60736(18) 0.46846(12) 0.0248(5) Uani 1 1 d . .
H92 H 0.481207 0.577583 0.472635 0.030 Uiso 1 1 calc R U
C93 C 0.6383(3) 0.61579(18) 0.51802(12) 0.0255(5) Uani 1 1 d . .
H93 H 0.611994 0.591089 0.555907 0.031 Uiso 1 1 calc R U
C94 C 0.7541(3) 0.66074(18) 0.51153(11) 0.0237(5) Uani 1 1 d . .
H94 H 0.807668 0.666207 0.545171 0.028 Uiso 1 1 calc R U
C95 C 0.7926(2) 0.69787(17) 0.45620(11) 0.0192(5) Uani 1 1 d . .
H95 H 0.871441 0.729140 0.452429 0.023 Uiso 1 1 calc R U
C96 C 0.9257(2) 0.76497(17) 0.33821(10) 0.0169(4) Uani 1 1 d . .
C97 C 1.0298(2) 0.69340(18) 0.35367(11) 0.0220(5) Uani 1 1 d . .
H97 H 1.010409 0.629506 0.362714 0.026 Uiso 1 1 calc R U
C98 C 1.1615(2) 0.7146(2) 0.35597(12) 0.0255(5) Uani 1 1 d . .
H98 H 1.231263 0.665710 0.367229 0.031 Uiso 1 1 calc R U
C99 C 1.1905(2) 0.8079(2) 0.34170(12) 0.0264(5) Uani 1 1 d . .
H99 H 1.280265 0.822588 0.342831 0.032 Uiso 1 1 calc R U
C100 C 1.0892(3) 0.87877(19) 0.32596(12) 0.0251(5) Uani 1 1 d . .
H100 H 1.109573 0.942255 0.316159 0.030 Uiso 1 1 calc R U
C101 C 0.9565(2) 0.85826(18) 0.32425(11) 0.0201(5) Uani 1 1 d . .
H101 H 0.887165 0.907829 0.313589 0.024 Uiso 1 1 calc R U
O20 O 0.13674(19) -0.01244(15) -0.12089(9) 0.0323(5) Uani 1 1 d . .
O21 O -0.04426(17) 0.07043(14) -0.08644(9) 0.0292(4) Uani 1 1 d . .
O22 O 0.58232(18) 0.09291(15) -0.06759(9) 0.0293(4) Uani 1 1 d . .
O23 O 0.58781(16) 0.17259(13) 0.01349(8) 0.0238(4) Uani 1 1 d . .
O30 O -0.17335(19) 0.38571(16) 0.34124(9) 0.0323(5) Uani 1 1 d . .
O31 O -0.02946(18) 0.43339(14) 0.40446(8) 0.0273(4) Uani 1 1 d . .
O32 O 0.41529(19) 0.51332(15) 0.33894(9) 0.0326(5) Uani 1 1 d . .
O33 O 0.47054(17) 0.49400(14) 0.24467(8) 0.0257(4) Uani 1 1 d . .
O70 O 0.64964(16) 0.57809(13) 0.04171(8) 0.0221(4) Uani 1 1 d . .
O71 O 0.46519(16) 0.63829(13) 0.08691(8) 0.0208(4) Uani 1 1 d . .
O72 O 1.09267(17) 0.66401(14) 0.11091(8) 0.0261(4) Uani 1 1 d . .
O73 O 1.09263(16) 0.74520(15) 0.19125(8) 0.0280(4) Uani 1 1 d . .
O80 O 0.34760(19) 0.75979(16) 0.52961(9) 0.0341(5) Uani 1 1 d . .
O81 O 0.4657(2) 0.80753(18) 0.60325(9) 0.0419(6) Uani 1 1 d . .
O82 O 0.7987(2) 1.02272(16) 0.56868(9) 0.0362(5) Uani 1 1 d . .
O83 O 0.86045(19) 1.06735(14) 0.47649(9) 0.0295(4) Uani 1 1 d . .
P40 P 0.26120(6) 0.20294(4) 0.15302(3) 0.01585(13) Uani 1 1 d . .
P90 P 0.76122(6) 0.72419(4) 0.33018(3) 0.01473(12) Uani 1 1 d . .

loop_
_atom_site_aniso_label
_atom_site_aniso_U_11
_atom_site_aniso_U_22
_atom_site_aniso_U_33
_atom_site_aniso_U_23
_atom_site_aniso_U_13
_atom_site_aniso_U_12
C10 0.0102(9) 0.0165(10) 0.0203(11) -0.0035(8) 0.0000(8) -0.0040(8)
C11 0.0110(9) 0.0177(11) 0.0196(11) -0.0029(8) 0.0020(8) -0.0054(8)
C12 0.0132(10) 0.0218(11) 0.0177(11) -0.0032(9) -0.0014(8) -0.0047(9)
C13 0.0129(10) 0.0203(11) 0.0236(12) -0.0017(9) 0.0002(9) -0.0007(9)
C14 0.0155(10) 0.0181(11) 0.0231(12) -0.0040(9) 0.0013(9) -0.0018(9)
C15 0.0141(10) 0.0172(11) 0.0193(11) -0.0037(8) 0.0004(8) -0.0050(8)
C20 0.0143(10) 0.0172(10) 0.0168(11) -0.0018(8) 0.0016(8) -0.0032(8)
C21 0.0131(10) 0.0180(11) 0.0195(11) -0.0021(8) 0.0005(8) -0.0038(8)
C22 0.0168(11) 0.0158(10) 0.0184(11) -0.0022(8) -0.0003(8) -0.0026(8)
C23 0.0170(11) 0.0167(11) 0.0192(11) -0.0030(8) -0.0001(9) 0.0003(9)
C24 0.0139(10) 0.0183(11) 0.0179(11) -0.0008(8) -0.0003(8) -0.0007(8)
C25 0.0134(10) 0.0182(11) 0.0172(11) -0.0026(8) 0.0001(8) -0.0030(8)
C26 0.0173(11) 0.0197(11) 0.0242(12) -0.0051(9) -0.0012(9) -0.0032(9)
C27 0.0186(12) 0.0505(18) 0.0508(19) -0.0357(15) 0.0000(12) -0.0100(12)
C28 0.0155(10) 0.0177(11) 0.0221(12) -0.0013(9) -0.0005(9) 0.0007(9)
C29 0.0106(10) 0.0353(15) 0.0339(15) -0.0058(11) -0.0024(10) -0.0041(10)
C30 0.0169(11) 0.0141(10) 0.0205(11) -0.0043(8) -0.0026(9) -0.0001(8)
C31 0.0151(10) 0.0161(11) 0.0234(12) -0.0034(9) -0.0013(9) 0.0004(8)
C32 0.0164(11) 0.0181(11) 0.0227(12) -0.0025(9) 0.0005(9) 0.0006(9)
C33 0.0196(11) 0.0184(11) 0.0194(11) -0.0055(9) -0.0034(9) 0.0000(9)
C34 0.0169(11) 0.0175(11) 0.0233(12) -0.0043(9) -0.0029(9) -0.0026(9)
C35 0.0160(10) 0.0172(11) 0.0228(12) -0.0030(9) -0.0014(9) -0.0022(9)
C36 0.0190(11) 0.0207(12) 0.0225(12) -0.0026(9) 0.0006(9) 0.0022(9)
C37 0.0298(14) 0.0376(16) 0.0248(14) -0.0055(11) 0.0074(11) -0.0002(12)
C38 0.0210(12) 0.0219(12) 0.0239(13) -0.0032(9) -0.0029(9) -0.0042(9)
C39 0.0210(13) 0.0451(17) 0.0350(15) 0.0014(12) -0.0060(11) -0.0180(12)
C40 0.0268(12) 0.0154(11) 0.0190(11) -0.0012(9) 0.0017(9) 0.0027(9)
C41 0.0297(14) 0.0209(12) 0.0306(14) -0.0009(10) 0.0111(11) -0.0017(10)
C42 0.052(2) 0.0293(15) 0.0422(18) 0.0056(13) 0.0268(15) 0.0045(14)
C43 0.085(3) 0.0432(19) 0.0275(17) 0.0103(14) 0.0259(18) 0.0253(19)
C44 0.077(3) 0.0435(19) 0.0206(15) -0.0022(13) -0.0056(16) 0.0294(19)
C45 0.0439(17) 0.0243(13) 0.0273(14) -0.0056(11) -0.0087(12) 0.0125(12)
C46 0.0153(11) 0.0229(12) 0.0240(12) -0.0025(9) -0.0035(9) -0.0052(9)
C47 0.0194(13) 0.0362(16) 0.0461(18) 0.0115(13) -0.0055(12) -0.0072(11)
C48 0.0185(13) 0.0489(19) 0.053(2) 0.0124(15) -0.0113(13) -0.0070(13)
C49 0.0200(13) 0.0459(17) 0.0386(16) -0.0008(13) -0.0038(11) -0.0171(12)
C50 0.0253(13) 0.0265(13) 0.0269(13) -0.0044(10) 0.0025(10) -0.0120(10)
C51 0.0187(11) 0.0191(11) 0.0232(12) -0.0047(9) 0.0005(9) -0.0046(9)
C60 0.0103(9) 0.0149(10) 0.0187(11) -0.0033(8) 0.0010(8) -0.0023(8)
C61 0.0123(10) 0.0176(10) 0.0166(11) -0.0038(8) 0.0020(8) -0.0045(8)
C62 0.0173(11) 0.0183(11) 0.0171(11) -0.0019(8) -0.0001(8) -0.0020(9)
C63 0.0167(11) 0.0163(11) 0.0241(12) -0.0026(9) 0.0001(9) 0.0021(9)
C64 0.0208(11) 0.0167(11) 0.0212(12) -0.0060(9) 0.0035(9) 0.0003(9)
C65 0.0151(10) 0.0180(11) 0.0178(11) -0.0042(8) 0.0023(8) -0.0040(8)
C70 0.0129(10) 0.0151(10) 0.0153(10) -0.0012(8) 0.0013(8) -0.0011(8)
C71 0.0099(9) 0.0152(10) 0.0199(11) -0.0025(8) 0.0004(8) -0.0011(8)
C72 0.0131(10) 0.0139(10) 0.0173(11) -0.0026(8) 0.0006(8) -0.0009(8)
C73 0.0131(10) 0.0140(10) 0.0170(11) -0.0026(8) 0.0013(8) -0.0010(8)
C74 0.0110(10) 0.0186(11) 0.0175(11) -0.0011(8) 0.0012(8) -0.0019(8)
C75 0.0138(10) 0.0190(11) 0.0169(11) -0.0026(8) 0.0000(8) -0.0038(8)
C76 0.0112(10) 0.0144(10) 0.0210(11) -0.0031(8) 0.0006(8) -0.0016(8)
C77 0.0128(10) 0.0292(13) 0.0271(13) -0.0125(10) -0.0031(9) -0.0044(9)
C78 0.0126(10) 0.0242(12) 0.0180(11) -0.0036(9) 0.0011(8) -0.0023(9)
C79 0.0104(11) 0.059(2) 0.0349(15) -0.0188(14) 0.0006(10) -0.0094(12)
C80 0.0142(10) 0.0165(10) 0.0198(11) -0.0070(8) -0.0003(8) 0.0011(8)
C81 0.0165(11) 0.0205(11) 0.0220(12) -0.0042(9) -0.0005(9) 0.0004(9)
C82 0.0180(11) 0.0253(12) 0.0228(12) -0.0035(10) 0.0018(9) 0.0041(9)
C83 0.0221(12) 0.0245(12) 0.0239(13) -0.0044(10) 0.0001(10) 0.0043(10)
C84 0.0180(11) 0.0193(12) 0.0315(14) -0.0090(10) -0.0070(10) 0.0011(9)
C85 0.0155(11) 0.0194(11) 0.0302(13) -0.0073(10) -0.0002(9) 0.0004(9)
C86 0.0205(12) 0.0277(13) 0.0200(12) -0.0018(10) 0.0006(9) -0.0010(10)
C87 0.051(2) 0.114(4) 0.0268(17) 0.0065(19) 0.0061(15) -0.043(2)
C88 0.0223(12) 0.0255(13) 0.0266(13) -0.0061(10) -0.0012(10) -0.0010(10)
C89 0.0287(14) 0.0323(15) 0.0394(16) -0.0073(12) 0.0018(12) -0.0121(12)
C90 0.0155(10) 0.0141(10) 0.0180(11) -0.0030(8) 0.0001(8) -0.0020(8)
C91 0.0191(11) 0.0185(11) 0.0249(12) -0.0042(9) -0.0014(9) -0.0064(9)
C92 0.0239(12) 0.0209(12) 0.0300(14) 0.0000(10) 0.0043(10) -0.0058(10)
C93 0.0301(13) 0.0219(12) 0.0231(13) 0.0018(10) 0.0066(10) -0.0003(10)
C94 0.0254(13) 0.0252(13) 0.0199(12) -0.0026(9) -0.0014(10) 0.0010(10)
C95 0.0168(11) 0.0182(11) 0.0228(12) -0.0033(9) -0.0011(9) -0.0013(9)
C96 0.0122(10) 0.0223(11) 0.0169(11) -0.0045(8) -0.0004(8) -0.0033(8)
C97 0.0154(11) 0.0226(12) 0.0282(13) -0.0032(10) 0.0005(9) -0.0019(9)
C98 0.0141(11) 0.0297(14) 0.0329(14) -0.0054(11) -0.0016(10) -0.0013(10)
C99 0.0153(11) 0.0358(15) 0.0302(14) -0.0067(11) -0.0015(10) -0.0088(10)
C100 0.0248(13) 0.0248(13) 0.0283(13) -0.0054(10) -0.0013(10) -0.0124(10)
C101 0.0172(11) 0.0227(12) 0.0209(12) -0.0037(9) -0.0023(9) -0.0033(9)
O20 0.0225(9) 0.0362(11) 0.0401(12) -0.0225(9) -0.0053(8) 0.0033(8)
O21 0.0149(8) 0.0385(11) 0.0389(11) -0.0240(9) 0.0015(7) -0.0078(8)
O22 0.0160(8) 0.0404(11) 0.0323(10) -0.0140(8) 0.0010(7) 0.0021(8)
O23 0.0115(8) 0.0334(10) 0.0282(9) -0.0093(8) 0.0017(7) -0.0052(7)
O30 0.0207(9) 0.0499(13) 0.0283(10) -0.0054(9) 0.0027(8) -0.0111(9)
O31 0.0220(9) 0.0391(11) 0.0216(9) -0.0083(8) 0.0035(7) -0.0025(8)
O32 0.0279(10) 0.0472(12) 0.0269(10) -0.0096(9) -0.0036(8) -0.0177(9)
O33 0.0185(8) 0.0348(10) 0.0262(9) -0.0053(8) -0.0022(7) -0.0112(8)
O70 0.0144(8) 0.0263(9) 0.0279(9) -0.0134(7) 0.0021(7) -0.0033(7)
O71 0.0104(7) 0.0289(9) 0.0252(9) -0.0130(7) 0.0003(6) -0.0026(7)
O72 0.0123(8) 0.0413(11) 0.0259(9) -0.0130(8) 0.0012(7) -0.0009(7)
O73 0.0096(8) 0.0499(12) 0.0279(10) -0.0170(9) 0.0022(7) -0.0077(8)
O80 0.0206(9) 0.0482(13) 0.0340(11) -0.0019(9) 0.0024(8) -0.0078(9)
O81 0.0366(12) 0.0677(16) 0.0243(10) -0.0005(10) 0.0040(9) -0.0217(11)
O82 0.0406(12) 0.0443(12) 0.0273(11) -0.0090(9) -0.0036(9) -0.0166(10)
O83 0.0293(10) 0.0303(10) 0.0311(10) -0.0071(8) 0.0035(8) -0.0089(8)
P40 0.0113(3) 0.0161(3) 0.0208(3) -0.0033(2) -0.0005(2) -0.0029(2)
P90 0.0116(3) 0.0160(3) 0.0173(3) -0.0040(2) -0.0001(2) -0.0022(2)

loop_
_atom_type_symbol
_atom_type_description
_atom_type_scat_dispersion_real
_atom_type_scat_dispersion_imag
_atom_type_scat_source
C C 0.0033 0.0016 'International Tables Vol C Tables 4.2.6.8 and 6.1.1.4'
H H 0.0000 0.0000 'International Tables Vol C Tables 4.2.6.8 and 6.1.1.4'
O O 0.0106 0.0060 'International Tables Vol C Tables 4.2.6.8 and 6.1.1.4'
P P 0.1023 0.0942 'International Tables Vol C Tables 4.2.6.8 and 6.1.1.4'

loop_
_geom_angle_atom_site_label_1
_geom_angle_atom_site_label_2
_geom_angle_atom_site_label_3
_geom_angle
C15 C10 C11 118.1(2)
C15 C10 P40 124.66(17)
C11 C10 P40 116.11(17)
C12 C11 C10 120.2(2)
C12 C11 C20 117.0(2)
C10 C11 C20 122.7(2)
C13 C12 C11 121.1(2)
C13 C12 H12 119.4
C11 C12 H12 119.4
C12 C13 C14 119.2(2)
C12 C13 H13 120.4
C14 C13 H13 120.4
C13 C14 C15 121.4(2)
C13 C14 H14 119.3
C15 C14 H14 119.3
C14 C15 C10 119.9(2)
C14 C15 C30 115.2(2)
C10 C15 C30 124.9(2)
C21 C20 C25 118.2(2)
C21 C20 C11 120.2(2)
C25 C20 C11 121.36(19)
C22 C21 C20 120.9(2)
C22 C21 H21 119.6
C20 C21 H21 119.6
C23 C22 C21 120.2(2)
C23 C22 C26 117.5(2)
C21 C22 C26 122.2(2)
C24 C23 C22 119.1(2)
C24 C23 H23 120.5
C22 C23 H23 120.5
C25 C24 C23 120.8(2)
C25 C24 C28 121.4(2)
C23 C24 C28 117.7(2)
C24 C25 C20 120.8(2)
C24 C25 H25 119.6
C20 C25 H25 119.6
O20 C26 O21 123.7(2)
O20 C26 C22 124.7(2)
O21 C26 C22 111.6(2)
O21 C27 H27A 109.5
O21 C27 H27B 109.5
H27A C27 H27B 109.5
O21 C27 H27C 109.5
H27A C27 H27C 109.5
H27B C27 H27C 109.5
O22 C28 O23 124.0(2)
O22 C28 C24 124.1(2)
O23 C28 C24 111.9(2)
O23 C29 H29A 109.5
O23 C29 H29B 109.5
H29A C29 H29B 109.5
O23 C29 H29C 109.5
H29A C29 H29C 109.5
H29B C29 H29C 109.5
C31 C30 C35 118.4(2)
C31 C30 C15 119.8(2)
C35 C30 C15 121.6(2)
C32 C31 C30 121.3(2)
C32 C31 H31 119.4
C30 C31 H31 119.4
C31 C32 C33 119.9(2)
C31 C32 C36 118.0(2)
C33 C32 C36 122.1(2)
C34 C33 C32 119.1(2)
C34 C33 H33 120.5
C32 C33 H33 120.5
C33 C34 C35 120.8(2)
C33 C34 C38 117.7(2)
C35 C34 C38 121.5(2)
C34 C35 C30 120.5(2)
C34 C35 H35 119.7
C30 C35 H35 119.7
O30 C36 O31 123.7(2)
O30 C36 C32 123.4(2)
O31 C36 C32 112.8(2)
O31 C37 H37A 109.5
O31 C37 H37B 109.5
H37A C37 H37B 109.5
O31 C37 H37C 109.5
H37A C37 H37C 109.5
H37B C37 H37C 109.5
O32 C38 O33 124.4(2)
O32 C38 C34 123.9(2)
O33 C38 C34 111.7(2)
O33 C39 H39A 109.5
O33 C39 H39B 109.5
H39A C39 H39B 109.5
O33 C39 H39C 109.5
H39A C39 H39C 109.5
H39B C39 H39C 109.5
C45 C40 C41 119.1(2)
C45 C40 P40 126.0(2)
C41 C40 P40 114.75(19)
C42 C41 C40 120.2(3)
C42 C41 H41 119.9
C40 C41 H41 119.9
C43 C42 C41 119.7(3)
C43 C42 H42 120.1
C41 C42 H42 120.1
C42 C43 C44 120.5(3)
C42 C43 H43 119.7
C44 C43 H43 119.7
C45 C44 C43 120.2(3)
C45 C44 H44 119.9
C43 C44 H44 119.9
C44 C45 C40 120.2(3)
C44 C45 H45 119.9
C40 C45 H45 119.9
C51 C46 C47 118.2(2)
C51 C46 P40 123.84(19)
C47 C46 P40 116.93(19)
C48 C47 C46 120.8(3)
C48 C47 H47 119.6
C46 C47 H47 119.6
C49 C48 C47 120.6(3)
C49 C48 H48 119.7
C47 C48 H48 119.7
C50 C49 C48 119.2(2)
C50 C49 H49 120.4
C48 C49 H49 120.4
C49 C50 C51 120.6(2)
C49 C50 H50 119.7
C51 C50 H50 119.7
C46 C51 C50 120.6(2)
C46 C51 H51 119.7
C50 C51 H51 119.7
C61 C60 C65 117.9(2)
C61 C60 P90 115.09(16)
C65 C60 P90 126.13(17)
C62 C61 C60 120.5(2)
C62 C61 C70 116.4(2)
C60 C61 C70 123.0(2)
C63 C62 C61 120.6(2)
C63 C62 H62 119.7
C61 C62 H62 119.7
C64 C63 C62 119.4(2)
C64 C63 H63 120.3
C62 C63 H63 120.3
C63 C64 C65 121.3(2)
C63 C64 H64 119.4
C65 C64 H64 119.4
C64 C65 C60 120.3(2)
C64 C65 C80 115.0(2)
C60 C65 C80 124.8(2)
C71 C70 C75 118.7(2)
C71 C70 C61 119.77(19)
C75 C70 C61 121.4(2)
C70 C71 C72 120.8(2)
C70 C71 H71 119.6
C72 C71 H71 119.6
C73 C72 C71 119.7(2)
C73 C72 C76 118.02(19)
C71 C72 C76 122.27(19)
C74 C73 C72 119.8(2)
C74 C73 H73 120.1
C72 C73 H73 120.1
C73 C74 C75 120.3(2)
C73 C74 C78 117.9(2)
C75 C74 C78 121.8(2)
C74 C75 C70 120.6(2)
C74 C75 H75 119.7
C70 C75 H75 119.7
O70 C76 O71 123.4(2)
O70 C76 C72 124.3(2)
O71 C76 C72 112.35(19)
O71 C77 H77A 109.5
O71 C77 H77B 109.5
H77A C77 H77B 109.5
O71 C77 H77C 109.5
H77A C77 H77C 109.5
H77B C77 H77C 109.5
O72 C78 O73 124.0(2)
O72 C78 C74 124.0(2)
O73 C78 C74 112.06(19)
O73 C79 H79A 109.5
O73 C79 H79B 109.5
H79A C79 H79B 109.5
O73 C79 H79C 109.5
H79A C79 H79C 109.5
H79B C79 H79C 109.5
C85 C80 C81 118.3(2)
C85 C80 C65 122.8(2)
C81 C80 C65 118.6(2)
C82 C81 C80 121.7(2)
C82 C81 H81 119.1
C80 C81 H81 119.1
C83 C82 C81 119.8(2)
C83 C82 C86 122.1(2)
C81 C82 C86 118.1(2)
C82 C83 C84 120.2(2)
C82 C83 H83 119.9
C84 C83 H83 119.9
C83 C84 C85 120.2(2)
C83 C84 C88 115.9(2)
C85 C84 C88 123.8(2)
C80 C85 C84 119.6(2)
C80 C85 H85 120.2
C84 C85 H85 120.2
O80 C86 O81 125.0(2)
O80 C86 C82 124.2(2)
O81 C86 C82 110.8(2)
O81 C87 H87A 109.5
O81 C87 H87B 109.5
H87A C87 H87B 109.5
O81 C87 H87C 109.5
H87A C87 H87C 109.5
H87B C87 H87C 109.5
O82 C88 O83 124.5(2)
O82 C88 C84 122.8(2)
O83 C88 C84 112.6(2)
O83 C89 H89A 109.5
O83 C89 H89B 109.5
H89A C89 H89B 109.5
O83 C89 H89C 109.5
H89A C89 H89C 109.5
H89B C89 H89C 109.5
C95 C90 C91 118.4(2)
C95 C90 P90 125.26(17)
C91 C90 P90 116.04(17)
C92 C91 C90 120.8(2)
C92 C91 H91 119.6
C90 C91 H91 119.6
C91 C92 C93 120.5(2)
C91 C92 H92 119.7
C93 C92 H92 119.7
C94 C93 C92 119.3(2)
C94 C93 H93 120.4
C92 C93 H93 120.4
C93 C94 C95 120.6(2)
C93 C94 H94 119.7
C95 C94 H94 119.7
C94 C95 C90 120.4(2)
C94 C95 H95 119.8
C90 C95 H95 119.8
C101 C96 C97 118.7(2)
C101 C96 P90 125.35(18)
C97 C96 P90 115.58(17)
C98 C97 C96 120.8(2)
C98 C97 H97 119.6
C96 C97 H97 119.6
C99 C98 C97 119.7(2)
C99 C98 H98 120.1
C97 C98 H98 120.1
C100 C99 C98 120.0(2)
C100 C99 H99 120.0
C98 C99 H99 120.0
C99 C100 C101 120.6(2)
C99 C100 H100 119.7
C101 C100 H100 119.7
C96 C101 C100 120.1(2)
C96 C101 H101 120.0
C100 C101 H101 120.0
C26 O21 C27 114.61(19)
C28 O23 C29 115.13(19)
C36 O31 C37 115.3(2)
C38 O33 C39 115.5(2)
C76 O71 C77 115.32(18)
C78 O73 C79 114.77(19)
C86 O81 C87 113.3(2)
C88 O83 C89 112.2(2)
C40 P40 C46 107.12(12)
C40 P40 C10 102.23(11)
C46 P40 C10 107.20(10)
C96 P90 C90 103.29(10)
C96 P90 C60 107.28(10)
C90 P90 C60 106.35(10)

loop_
_geom_bond_atom_site_label_1
_geom_bond_atom_site_label_2
_geom_bond_distance
C10 C15 1.418(3)
C10 C11 1.420(3)
C10 P40 1.850(2)
C11 C12 1.395(3)
C11 C20 1.492(3)
C12 C13 1.386(3)
C12 H12 0.9500
C13 C14 1.388(3)
C13 H13 0.9500
C14 C15 1.396(3)
C14 H14 0.9500
C15 C30 1.496(3)
C20 C21 1.399(3)
C20 C25 1.401(3)
C21 C22 1.397(3)
C21 H21 0.9500
C22 C23 1.396(3)
C22 C26 1.497(3)
C23 C24 1.389(3)
C23 H23 0.9500
C24 C25 1.387(3)
C24 C28 1.494(3)
C25 H25 0.9500
C26 O20 1.198(3)
C26 O21 1.341(3)
C27 O21 1.452(3)
C27 H27A 0.9800
C27 H27B 0.9800
C27 H27C 0.9800
C28 O22 1.205(3)
C28 O23 1.341(3)
C29 O23 1.452(3)
C29 H29A 0.9800
C29 H29B 0.9800
C29 H29C 0.9800
C30 C31 1.396(3)
C30 C35 1.396(3)
C31 C32 1.392(3)
C31 H31 0.9500
C32 C33 1.399(3)
C32 C36 1.490(3)
C33 C34 1.390(3)
C33 H33 0.9500
C34 C35 1.393(3)
C34 C38 1.497(3)
C35 H35 0.9500
C36 O30 1.201(3)
C36 O31 1.336(3)
C37 O31 1.453(3)
C37 H37A 0.9800
C37 H37B 0.9800
C37 H37C 0.9800
C38 O32 1.204(3)
C38 O33 1.337(3)
C39 O33 1.451(3)
C39 H39A 0.9800
C39 H39B 0.9800
C39 H39C 0.9800
C40 C45 1.389(4)
C40 C41 1.411(4)
C40 P40 1.829(2)
C41 C42 1.385(4)
C41 H41 0.9500
C42 C43 1.382(6)
C42 H42 0.9500
C43 C44 1.386(6)
C43 H43 0.9500
C44 C45 1.385(5)
C44 H44 0.9500
C45 H45 0.9500
C46 C51 1.388(3)
C46 C47 1.405(4)
C46 P40 1.832(2)
C47 C48 1.388(4)
C47 H47 0.9500
C48 C49 1.384(4)
C48 H48 0.9500
C49 C50 1.383(4)
C49 H49 0.9500
C50 C51 1.399(3)
C50 H50 0.9500
C51 H51 0.9500
C60 C61 1.415(3)
C60 C65 1.417(3)
C60 P90 1.860(2)
C61 C62 1.404(3)
C61 C70 1.493(3)
C62 C63 1.389(3)
C62 H62 0.9500
C63 C64 1.385(3)
C63 H63 0.9500
C64 C65 1.396(3)
C64 H64 0.9500
C65 C80 1.496(3)
C70 C71 1.395(3)
C70 C75 1.398(3)
C71 C72 1.400(3)
C71 H71 0.9500
C72 C73 1.395(3)
C72 C76 1.489(3)
C73 C74 1.388(3)
C73 H73 0.9500
C74 C75 1.393(3)
C74 C78 1.497(3)
C75 H75 0.9500
C76 O70 1.209(3)
C76 O71 1.341(3)
C77 O71 1.452(3)
C77 H77A 0.9800
C77 H77B 0.9800
C77 H77C 0.9800
C78 O72 1.205(3)
C78 O73 1.336(3)
C79 O73 1.448(3)
C79 H79A 0.9800
C79 H79B 0.9800
C79 H79C 0.9800
C80 C85 1.397(3)
C80 C81 1.404(3)
C81 C82 1.380(3)
C81 H81 0.9500
C82 C83 1.378(4)
C82 C86 1.515(3)
C83 C84 1.387(4)
C83 H83 0.9500
C84 C85 1.415(4)
C84 C88 1.499(3)
C85 H85 0.9500
C86 O80 1.192(3)
C86 O81 1.341(3)
C87 O81 1.458(4)
C87 H87A 0.9800
C87 H87B 0.9800
C87 H87C 0.9800
C88 O82 1.197(3)
C88 O83 1.338(3)
C89 O83 1.477(3)
C89 H89A 0.9800
C89 H89B 0.9800
C89 H89C 0.9800
C90 C95 1.402(3)
C90 C91 1.403(3)
C90 P90 1.826(2)
C91 C92 1.385(3)
C91 H91 0.9500
C92 C93 1.390(4)
C92 H92 0.9500
C93 C94 1.389(4)
C93 H93 0.9500
C94 C95 1.392(3)
C94 H94 0.9500
C95 H95 0.9500
C96 C101 1.397(3)
C96 C97 1.399(3)
C96 P90 1.826(2)
C97 C98 1.393(3)
C97 H97 0.9500
C98 C99 1.392(4)
C98 H98 0.9500
C99 C100 1.375(4)
C99 H99 0.9500
C100 C101 1.399(3)
C100 H100 0.9500
C101 H101 0.9500
